data_7215911
loop_
_publ_author_name
'Li, Jin-Yan'
'Ni, Zhao-Ping'
'Yan, Zheng'
'Zhang, Ze-Min'
'Chen, Yan-Cong'
'Liu, Wei'
'Tong, Ming-Liang'

_publ_section_title
;
 Cyanide-bridged bimetallic 3D Hoffman-like coordination polymers with
 tunable magnetic behaviour
;
_journal_issue 28
_journal_name_full CrystEngComm
_journal_page_first 6444
_journal_paper_doi 10.1039/c4ce00342j
_journal_volume 16
_journal_year 2014
_chemical_formula_sum 'C22.5 H30.5 Ag2 Fe N8.5 O3'
_chemical_formula_weight 739.64
_chemical_name_systematic
; 

 ? 

;
_space_group_IT_number 15
_symmetry_cell_setting monoclinic
_symmetry_space_group_name_Hall '-C 2yc'
_symmetry_space_group_name_H-M 'C 1 2/c 1'
_atom_sites_solution_hydrogens geom
_atom_sites_solution_primary direct
_atom_sites_solution_secondary difmap
_audit_creation_method SHELXL-97
_cell_angle_alpha 90.00
_cell_angle_beta 111.728(5)
_cell_angle_gamma 90.00
_cell_formula_units_Z 4
_cell_length_a 16.2400(7)
_cell_length_b 13.6625(5)
_cell_length_c 14.8867(7)
_cell_measurement_temperature 150(2)
_cell_volume 3068.4(2)
_computing_structure_refinement 'SHELXL-97 (Sheldrick, 1997)'
_computing_structure_solution 'SHELXS-97 (Sheldrick, 1990)'
_diffrn_ambient_temperature 150(2)
_diffrn_detector_area_resol_mean 16.0855
_diffrn_measured_fraction_theta_full 0.985
_diffrn_measured_fraction_theta_max 0.985
_diffrn_measurement_device_type 'Xcalibur, Sapphire3, Gemini ultra'
_diffrn_measurement_method '\w scans'
_diffrn_radiation_monochromator mirror
_diffrn_radiation_source 'Enhance Ultra (Cu) X-ray Source'
_diffrn_radiation_type CuK\a
_diffrn_radiation_wavelength 1.54178
_diffrn_reflns_av_R_equivalents 0.0305
_diffrn_reflns_av_sigmaI/netI 0.0381
_diffrn_reflns_limit_h_max 18
_diffrn_reflns_limit_h_min -15
_diffrn_reflns_limit_k_max 14
_diffrn_reflns_limit_k_min -15
_diffrn_reflns_limit_l_max 16
_diffrn_reflns_limit_l_min -16
_diffrn_reflns_number 4984
_diffrn_reflns_theta_full 61.00
_diffrn_reflns_theta_max 61.00
_diffrn_reflns_theta_min 4.37
_exptl_absorpt_coefficient_mu 14.187
_exptl_absorpt_correction_T_max 0.1256
_exptl_absorpt_correction_T_min 0.0660
_exptl_absorpt_correction_type multi-scan
_exptl_crystal_colour red
_exptl_crystal_density_diffrn 1.601
_exptl_crystal_density_method 'not measured'
_exptl_crystal_description block
_exptl_crystal_F_000 1476
_exptl_crystal_size_max 0.42
_exptl_crystal_size_mid 0.32
_exptl_crystal_size_min 0.25
_platon_squeeze_details
;

;
_refine_diff_density_max 1.420
_refine_diff_density_min -1.378
_refine_diff_density_rms 0.111
_refine_ls_extinction_method none
_refine_ls_goodness_of_fit_ref 1.075
_refine_ls_hydrogen_treatment constr
_refine_ls_matrix_type full
_refine_ls_number_parameters 198
_refine_ls_number_reflns 2307
_refine_ls_number_restraints 6
_refine_ls_restrained_S_all 1.125
_refine_ls_R_factor_all 0.0484
_refine_ls_R_factor_gt 0.0448
_refine_ls_shift/su_max 0.000
_refine_ls_shift/su_mean 0.000
_refine_ls_structure_factor_coef Fsqd
_refine_ls_weighting_details 'calc w=1/[\s^2^(Fo^2^)+(0.0532P)^2^+21.6292P] where P=(Fo^2^+2Fc^2^)/3'
_refine_ls_weighting_scheme calc
_refine_ls_wR_factor_gt 0.1139
_refine_ls_wR_factor_ref 0.1162
_reflns_number_gt 2099
_reflns_number_total 2307
_reflns_threshold_expression >2sigma(I)
_cod_data_source_file c4ce00342j2.cif
_cod_data_source_block 1-150K
_cod_depositor_comments 'Adding full bibliography for 7215911--7215916.cif.'
_cod_original_sg_symbol_H-M C2/c
_cod_original_formula_sum 'C22.50 H30.50 Ag2 Fe N8.50 O3'
_cod_database_code 7215911

loop_
_symmetry_equiv_pos_as_xyz
'x, y, z'
'-x, y, -z+1/2'
'x+1/2, y+1/2, z'
'-x+1/2, y+1/2, -z+1/2'
'-x, -y, -z'
'x, -y, z-1/2'
'-x+1/2, -y+1/2, -z'
'x+1/2, -y+1/2, z-1/2'

loop_
_atom_site_label
_atom_site_type_symbol
_atom_site_fract_x
_atom_site_fract_y
_atom_site_fract_z
_atom_site_U_iso_or_equiv
_atom_site_adp_type
_atom_site_occupancy
_atom_site_symmetry_multiplicity
_atom_site_calc_flag
_atom_site_refinement_flags
_atom_site_disorder_assembly
_atom_site_disorder_group
Ag1 Ag 0.77183(3) 0.53318(4) 0.28586(3) 0.0489(2) Uani 1 1 d . . .
Fe1 Fe 0.7500 0.2500 0.5000 0.0204(3) Uani 1 2 d S . .
N1 N 0.7597(3) 0.3642(3) 0.4282(3) 0.0287(10) Uani 1 1 d . . .
N2 N 0.7725(3) 0.6718(3) 0.1144(3) 0.0289(10) Uani 1 1 d . . .
N3 N 0.6198(3) 0.2746(3) 0.4624(3) 0.0267(10) Uani 1 1 d . . .
N4 N 0.3058(3) 0.2840(5) 0.4523(5) 0.066(2) Uani 1 1 d D . .
C1 C 0.7658(4) 0.4280(5) 0.3820(4) 0.0388(14) Uani 1 1 d . . .
C2 C 0.7793(4) 0.6242(5) 0.1805(4) 0.0406(15) Uani 1 1 d . . .
C3 C 0.5567(7) 0.2094(9) 0.4267(8) 0.029(3) Uani 0.469(8) 1 d P A 1
H3A H 0.5749 0.1452 0.4179 0.034 Uiso 0.469(8) 1 calc PR A 1
C4 C 0.4665(7) 0.2239(10) 0.4005(9) 0.033(3) Uani 0.469(8) 1 d P A 1
H4A H 0.4260 0.1720 0.3732 0.040 Uiso 0.469(8) 1 calc PR A 1
C5 C 0.5884(8) 0.3678(9) 0.4743(10) 0.038(3) Uani 0.469(8) 1 d P A 1
H5A H 0.6302 0.4188 0.5007 0.046 Uiso 0.469(8) 1 calc PR A 1
C6 C 0.4982(8) 0.3888(10) 0.4488(12) 0.046(4) Uani 0.469(8) 1 d P A 1
H6A H 0.4782 0.4529 0.4547 0.056 Uiso 0.469(8) 1 calc PR A 1
C3' C 0.5855(7) 0.2661(9) 0.5302(8) 0.039(3) Uani 0.531(8) 1 d P A 2
H3B H 0.6229 0.2487 0.5941 0.047 Uiso 0.531(8) 1 calc PR A 2
C4' C 0.4962(8) 0.2820(10) 0.5097(9) 0.046(3) Uani 0.531(8) 1 d P A 2
H4B H 0.4731 0.2746 0.5593 0.055 Uiso 0.531(8) 1 calc PR A 2
C5' C 0.5677(7) 0.2870(9) 0.3700(9) 0.040(3) Uani 0.531(8) 1 d P A 2
H5B H 0.5928 0.2848 0.3216 0.048 Uiso 0.531(8) 1 calc PR A 2
C6' C 0.4771(7) 0.3032(10) 0.3433(8) 0.042(3) Uani 0.531(8) 1 d P A 2
H6B H 0.4410 0.3100 0.2768 0.050 Uiso 0.531(8) 1 calc PR A 2
C7 C 0.4380(4) 0.3097(5) 0.4138(4) 0.0411(15) Uani 1 1 d . . .
C8 C 0.3411(4) 0.3311(6) 0.3885(5) 0.0467(17) Uani 1 1 d . A .
H8A H 0.3328 0.4027 0.3909 0.056 Uiso 1 1 calc R . .
H8B H 0.3077 0.3090 0.3215 0.056 Uiso 1 1 calc R . .
C9 C 0.2970(7) 0.1851(9) 0.4609(9) 0.041(4) Uani 0.508(13) 1 d PD . 1
H9A H 0.3544 0.1534 0.4705 0.050 Uiso 0.508(13) 1 calc PR . 1
H9B H 0.2528 0.1600 0.3996 0.050 Uiso 0.508(13) 1 calc PR . 1
C10 C 0.2313(8) 0.3440(10) 0.4573(10) 0.043(4) Uani 0.508(13) 1 d PD . 1
H10A H 0.1800 0.3376 0.3955 0.052 Uiso 0.508(13) 1 calc PR . 1
H10B H 0.2493 0.4137 0.4651 0.052 Uiso 0.508(13) 1 calc PR . 1
C9' C 0.3353(7) 0.2950(12) 0.5480(8) 0.047(4) Uani 0.492(13) 1 d PD . 2
H9C H 0.3223 0.3625 0.5631 0.057 Uiso 0.492(13) 1 calc PR . 2
H9D H 0.4005 0.2864 0.5748 0.057 Uiso 0.492(13) 1 calc PR . 2
C10' C 0.2063(7) 0.2775(14) 0.4034(10) 0.052(5) Uani 0.492(13) 1 d PD . 2
H10C H 0.1912 0.2577 0.3352 0.062 Uiso 0.492(13) 1 calc PR . 2
H10D H 0.1804 0.3431 0.4035 0.062 Uiso 0.492(13) 1 calc PR . 2

loop_
_atom_site_aniso_label
_atom_site_aniso_U_11
_atom_site_aniso_U_22
_atom_site_aniso_U_33
_atom_site_aniso_U_23
_atom_site_aniso_U_13
_atom_site_aniso_U_12
Ag1 0.0418(3) 0.0526(4) 0.0398(3) 0.0227(2) 0.0006(2) -0.0148(2)
Fe1 0.0153(6) 0.0233(6) 0.0198(6) 0.0003(4) 0.0033(4) 0.0001(4)
N1 0.023(2) 0.030(3) 0.027(2) 0.001(2) 0.0037(18) -0.0020(19)
N2 0.021(2) 0.032(3) 0.029(2) -0.003(2) 0.0047(19) -0.0021(19)
N3 0.019(2) 0.033(3) 0.025(2) 0.0015(19) 0.0049(19) 0.0011(19)
N4 0.022(3) 0.106(6) 0.074(5) 0.043(4) 0.023(3) 0.031(3)
C1 0.033(3) 0.041(4) 0.034(3) 0.011(3) 0.002(3) -0.007(3)
C2 0.037(3) 0.042(3) 0.032(3) 0.012(3) 0.000(3) -0.008(3)
C3 0.024(6) 0.034(7) 0.029(6) -0.005(5) 0.011(5) 0.008(5)
C4 0.010(5) 0.046(8) 0.040(7) -0.007(6) 0.006(5) 0.000(5)
C5 0.020(6) 0.030(7) 0.065(9) -0.004(6) 0.017(6) 0.003(5)
C6 0.027(7) 0.035(7) 0.089(11) 0.005(7) 0.034(7) 0.011(6)
C3' 0.022(6) 0.056(8) 0.034(6) 0.004(5) 0.006(5) 0.007(5)
C4' 0.028(6) 0.069(8) 0.039(7) -0.003(6) 0.010(5) 0.011(6)
C5' 0.030(6) 0.048(7) 0.041(7) 0.003(6) 0.011(5) 0.007(5)
C6' 0.023(6) 0.063(8) 0.032(6) 0.005(6) 0.001(5) 0.010(5)
C7 0.020(3) 0.065(4) 0.036(3) 0.004(3) 0.007(3) 0.008(3)
C8 0.021(3) 0.072(5) 0.046(4) 0.012(3) 0.011(3) 0.015(3)
C9 0.018(6) 0.063(9) 0.039(7) -0.006(6) 0.007(5) 0.023(6)
C10 0.026(6) 0.047(8) 0.050(8) -0.009(7) 0.006(6) 0.008(6)
C9' 0.016(6) 0.076(10) 0.048(9) 0.008(7) 0.011(6) 0.002(6)
C10' 0.012(6) 0.094(13) 0.051(9) 0.027(9) 0.015(6) 0.016(7)

loop_
_atom_type_symbol
_atom_type_description
_atom_type_scat_dispersion_real
_atom_type_scat_dispersion_imag
_atom_type_scat_source
C C 0.0181 0.0091 'International Tables Vol C Tables 4.2.6.8 and 6.1.1.4'
H H 0.0000 0.0000 'International Tables Vol C Tables 4.2.6.8 and 6.1.1.4'
N N 0.0311 0.0180 'International Tables Vol C Tables 4.2.6.8 and 6.1.1.4'
O O 0.0492 0.0322 'International Tables Vol C Tables 4.2.6.8 and 6.1.1.4'
Fe Fe -1.1336 3.1974 'International Tables Vol C Tables 4.2.6.8 and 6.1.1.4'
Ag Ag 0.1306 4.2820 'International Tables Vol C Tables 4.2.6.8 and 6.1.1.4'

loop_
_geom_angle_atom_site_label_1
_geom_angle_atom_site_label_2
_geom_angle_atom_site_label_3
_geom_angle
_geom_angle_site_symmetry_1
_geom_angle_site_symmetry_3
C2 Ag1 C1 173.2(3) . .
N2 Fe1 N2 180.000(1) 4_645 6_566
N2 Fe1 N1 90.77(19) 4_645 7_656
N2 Fe1 N1 89.23(19) 6_566 7_656
N2 Fe1 N1 89.23(19) 4_645 .
N2 Fe1 N1 90.77(19) 6_566 .
N1 Fe1 N1 180.000(1) 7_656 .
N2 Fe1 N3 89.38(18) 4_645 7_656
N2 Fe1 N3 90.62(18) 6_566 7_656
N1 Fe1 N3 90.19(18) 7_656 7_656
N1 Fe1 N3 89.81(18) . 7_656
N2 Fe1 N3 90.62(18) 4_645 .
N2 Fe1 N3 89.38(18) 6_566 .
N1 Fe1 N3 89.81(18) 7_656 .
N1 Fe1 N3 90.19(18) . .
N3 Fe1 N3 180.0(3) 7_656 .
C1 N1 Fe1 176.0(5) . .
C2 N2 Fe1 175.0(5) . 4_655
C3 N3 C3' 76.3(7) . .
C3 N3 C5' 64.3(8) . .
C3' N3 C5' 120.7(8) . .
C3 N3 C5 113.6(8) . .
C3' N3 C5 73.1(8) . .
C5' N3 C5 83.8(8) . .
C3 N3 Fe1 125.8(6) . .
C3' N3 Fe1 118.0(5) . .
C5' N3 Fe1 120.8(6) . .
C5 N3 Fe1 120.7(6) . .
C9' N4 C9 91.2(9) . .
C9' N4 C8 125.8(8) . .
C9 N4 C8 125.9(8) . .
C9' N4 C10 82.1(9) . .
C9 N4 C10 115.1(8) . .
C8 N4 C10 108.6(7) . .
C9' N4 C10' 114.8(9) . .
C9 N4 C10' 81.8(9) . .
C8 N4 C10' 109.1(7) . .
C10 N4 C10' 46.4(8) . .
N1 C1 Ag1 173.8(5) . .
N2 C2 Ag1 171.2(5) . .
N3 C3 C4 127.2(11) . .
N3 C3 H3A 116.4 . .
C4 C3 H3A 116.4 . .
C7 C4 C3 119.0(11) . .
C7 C4 H4A 120.5 . .
C3 C4 H4A 120.5 . .
C6 C5 N3 122.9(11) . .
C6 C5 H5A 118.6 . .
N3 C5 H5A 118.6 . .
C5 C6 C7 117.0(11) . .
C5 C6 H6A 121.5 . .
C7 C6 H6A 121.5 . .
N3 C3' C4' 121.3(10) . .
N3 C3' H3B 119.3 . .
C4' C3' H3B 119.3 . .
C3' C4' C7 120.6(11) . .
C3' C4' H4B 119.7 . .
C7 C4' H4B 119.7 . .
N3 C5' C6' 121.1(10) . .
N3 C5' H5B 119.5 . .
C6' C5' H5B 119.5 . .
C5' C6' C7 121.0(10) . .
C5' C6' H6B 119.5 . .
C7 C6' H6B 119.5 . .
C4 C7 C6' 63.2(8) . .
C4 C7 C6 120.3(8) . .
C6' C7 C6 83.3(9) . .
C4 C7 C4' 76.9(8) . .
C6' C7 C4' 114.0(8) . .
C6 C7 C4' 74.1(9) . .
C4 C7 C8 122.3(8) . .
C6' C7 C8 122.8(6) . .
C6 C7 C8 117.3(7) . .
C4' C7 C8 122.7(7) . .
N4 C8 C7 112.7(5) . .
N4 C8 H8A 109.1 . .
C7 C8 H8A 109.1 . .
N4 C8 H8B 109.1 . .
C7 C8 H8B 109.1 . .
H8A C8 H8B 107.8 . .
N4 C9 C10 114.3(9) . 7_556
N4 C9 H9A 108.7 . .
C10 C9 H9A 108.7 7_556 .
N4 C9 H9B 108.7 . .
C10 C9 H9B 108.7 7_556 .
H9A C9 H9B 107.6 . .
N4 C10 C9 113.1(9) . 7_556
N4 C10 H10A 109.0 . .
C9 C10 H10A 109.0 7_556 .
N4 C10 H10B 109.0 . .
C9 C10 H10B 109.0 7_556 .
H10A C10 H10B 107.8 . .
N4 C9' C10' 112.7(11) . 7_556
N4 C9' H9C 109.0 . .
C10' C9' H9C 109.0 7_556 .
N4 C9' H9D 109.0 . .
C10' C9' H9D 109.0 7_556 .
H9C C9' H9D 107.8 . .
N4 C10' C9' 113.1(9) . 7_556
N4 C10' H10C 109.0 . .
C9' C10' H10C 109.0 7_556 .
N4 C10' H10D 109.0 . .
C9' C10' H10D 109.0 7_556 .
H10C C10' H10D 107.8 . .

loop_
_geom_bond_atom_site_label_1
_geom_bond_atom_site_label_2
_geom_bond_distance
_geom_bond_site_symmetry_2
Ag1 C2 2.040(6) .
Ag1 C1 2.055(6) .
Fe1 N2 1.928(5) 4_645
Fe1 N2 1.928(5) 6_566
Fe1 N1 1.930(5) 7_656
Fe1 N1 1.930(5) .
Fe1 N3 2.005(4) 7_656
Fe1 N3 2.005(4) .
N1 C1 1.139(8) .
N2 C2 1.150(8) .
N2 Fe1 1.928(5) 4_655
N3 C3 1.313(13) .
N3 C3' 1.327(13) .
N3 C5' 1.331(12) .
N3 C5 1.408(13) .
N4 C9' 1.332(12) .
N4 C9 1.369(12) .
N4 C8 1.431(9) .
N4 C10 1.487(11) .
N4 C10' 1.510(11) .
C3 C4 1.383(16) .
C3 H3A 0.9500 .
C4 C7 1.303(14) .
C4 H4A 0.9500 .
C5 C6 1.400(17) .
C5 H5A 0.9500 .
C6 C7 1.421(16) .
C6 H6A 0.9500 .
C3' C4' 1.384(16) .
C3' H3B 0.9500 .
C4' C7 1.441(14) .
C4' H4B 0.9500 .
C5' C6' 1.392(16) .
C5' H5B 0.9500 .
C6' C7 1.416(14) .
C6' H6B 0.9500 .
C7 C8 1.504(8) .
C8 H8A 0.9900 .
C8 H8B 0.9900 .
C9 C10 1.505(18) 7_556
C9 H9A 0.9900 .
C9 H9B 0.9900 .
C10 C9 1.505(18) 7_556
C10 H10A 0.9900 .
C10 H10B 0.9900 .
C9' C10' 1.525(19) 7_556
C9' H9C 0.9900 .
C9' H9D 0.9900 .
C10' C9' 1.525(19) 7_556
C10' H10C 0.9900 .
C10' H10D 0.9900 .

loop_
_geom_torsion_atom_site_label_1
_geom_torsion_atom_site_label_2
_geom_torsion_atom_site_label_3
_geom_torsion_atom_site_label_4
_geom_torsion
_geom_torsion_site_symmetry_1
_geom_torsion_site_symmetry_4
N2 Fe1 N1 C1 -16(7) 4_645 .
N2 Fe1 N1 C1 164(7) 6_566 .
N1 Fe1 N1 C1 -133(100) 7_656 .
N3 Fe1 N1 C1 74(7) 7_656 .
N3 Fe1 N1 C1 -106(7) . .
N2 Fe1 N3 C3 41.9(7) 4_645 .
N2 Fe1 N3 C3 -138.1(7) 6_566 .
N1 Fe1 N3 C3 -48.8(7) 7_656 .
N1 Fe1 N3 C3 131.2(7) . .
N3 Fe1 N3 C3 -145(100) 7_656 .
N2 Fe1 N3 C3' 134.9(7) 4_645 .
N2 Fe1 N3 C3' -45.1(7) 6_566 .
N1 Fe1 N3 C3' 44.2(7) 7_656 .
N1 Fe1 N3 C3' -135.8(7) . .
N3 Fe1 N3 C3' -52(100) 7_656 .
N2 Fe1 N3 C5' -36.9(7) 4_645 .
N2 Fe1 N3 C5' 143.1(7) 6_566 .
N1 Fe1 N3 C5' -127.7(7) 7_656 .
N1 Fe1 N3 C5' 52.3(7) . .
N3 Fe1 N3 C5' 136(100) 7_656 .
N2 Fe1 N3 C5 -138.9(7) 4_645 .
N2 Fe1 N3 C5 41.1(7) 6_566 .
N1 Fe1 N3 C5 130.3(7) 7_656 .
N1 Fe1 N3 C5 -49.7(7) . .
N3 Fe1 N3 C5 34(100) 7_656 .
Fe1 N1 C1 Ag1 25(11) . .
C2 Ag1 C1 N1 -26(6) . .
Fe1 N2 C2 Ag1 16(9) 4_655 .
C1 Ag1 C2 N2 75(5) . .
C3' N3 C3 C4 64.8(13) . .
C5' N3 C3 C4 -69.7(13) . .
C5 N3 C3 C4 0.5(16) . .
Fe1 N3 C3 C4 179.7(9) . .
N3 C3 C4 C7 -2.1(19) . .
C3 N3 C5 C6 -1.0(17) . .
C3' N3 C5 C6 -67.2(14) . .
C5' N3 C5 C6 57.5(14) . .
Fe1 N3 C5 C6 179.8(11) . .
N3 C5 C6 C7 3(2) . .
C3 N3 C3' C4' -56.6(12) . .
C5' N3 C3' C4' -8.2(17) . .
C5 N3 C3' C4' 63.7(13) . .
Fe1 N3 C3' C4' 179.9(9) . .
N3 C3' C4' C7 -0.8(19) . .
C3 N3 C5' C6' 61.5(12) . .
C3' N3 C5' C6' 7.8(16) . .
C5 N3 C5' C6' -58.4(12) . .
Fe1 N3 C5' C6' 179.4(9) . .
N3 C5' C6' C7 1.8(19) . .
C3 C4 C7 C6' 67.4(12) . .
C3 C4 C7 C6 4.0(17) . .
C3 C4 C7 C4' -58.5(12) . .
C3 C4 C7 C8 -179.2(9) . .
C5' C6' C7 C4 -69.7(13) . .
C5' C6' C7 C6 59.3(13) . .
C5' C6' C7 C4' -9.9(16) . .
C5' C6' C7 C8 177.5(10) . .
C5 C6 C7 C4 -4.4(18) . .
C5 C6 C7 C6' -57.9(13) . .
C5 C6 C7 C4' 59.5(13) . .
C5 C6 C7 C8 178.6(11) . .
C3' C4' C7 C4 61.8(13) . .
C3' C4' C7 C6' 9.5(16) . .
C3' C4' C7 C6 -65.4(13) . .
C3' C4' C7 C8 -178.0(10) . .
C9' N4 C8 C7 57.7(12) . .
C9 N4 C8 C7 -65.9(10) . .
C10 N4 C8 C7 151.3(8) . .
C10' N4 C8 C7 -159.5(9) . .
C4 C7 C8 N4 70.7(11) . .
C6' C7 C8 N4 147.5(9) . .
C6 C7 C8 N4 -112.3(10) . .
C4' C7 C8 N4 -24.4(12) . .
C9' N4 C9 C10 35.1(11) . 7_556
C8 N4 C9 C10 172.5(7) . 7_556
C10 N4 C9 C10 -46.7(14) . 7_556
C10' N4 C9 C10 -79.9(11) . 7_556
C9' N4 C10 C9 -41.4(12) . 7_556
C9 N4 C10 C9 46.2(15) . 7_556
C8 N4 C10 C9 -166.5(9) . 7_556
C10' N4 C10 C9 94.5(14) . 7_556
C9 N4 C9' C10' -33.0(12) . 7_556
C8 N4 C9' C10' -170.6(8) . 7_556
C10 N4 C9' C10' 82.2(12) . 7_556
C10' N4 C9' C10' 48.5(18) . 7_556
C9' N4 C10' C9' -48.7(19) . 7_556
C9 N4 C10' C9' 38.8(13) . 7_556
C8 N4 C10' C9' 164.1(11) . 7_556
C10 N4 C10' C9' -98.1(15) . 7_556

loop_
_platon_squeeze_void_nr
_platon_squeeze_void_average_x
_platon_squeeze_void_average_y
_platon_squeeze_void_average_z
_platon_squeeze_void_volume
_platon_squeeze_void_count_electrons
_platon_squeeze_void_content
1 0.500 0.000 0.014 399 102 ' '
2 1.000 0.500 0.188 399 102 ' '
